data_7716594
loop_
_publ_author_name
'Ismael, Fouad'
'Fleming, Cassandra L.'
'Christopher, Timothy D.'
'S&#xf6;hnel, Tilo'
'Zhou, Yuchen'
'Krenske, Elizabeth H.'
'Gahan, Lawrence R.'
'Blackman, Allan G.'

_publ_section_title
;
 Co(III) complexes of the pentadentate NHC ligand PY4Im: carbene-induced
 <i>trans</i> influences and the non-disappearing <sup>13</sup>C NMR peak.
;
_journal_issue 30
_journal_name_full 'Dalton transactions (Cambridge, England : 2003)'
_journal_page_first 12688
_journal_page_last 12697
_journal_paper_doi 10.1039/d4dt01579g
_journal_volume 53
_journal_year 2024
_chemical_formula_moiety 'C25 H20 Co F N6, 2(Cl O4), 1.5(H2 O)'
_chemical_formula_sum 'C25 H23 Cl2 Co F N6 O9.5'
_chemical_formula_weight 708.32
_space_group_crystal_system triclinic
_space_group_IT_number 2
_space_group_name_Hall '-P 1'
_space_group_name_H-M_alt 'P -1'
_atom_sites_solution_hydrogens mixed
_atom_sites_solution_primary direct
_audit_creation_date 2024-06-17
_audit_creation_method
;
Olex2 1.5
(compiled 2024.01.12 svn.r2f8d729c for OlexSys, GUI svn.r6928)
;
_audit_update_record
;
2024-06-18 deposited with the CCDC.	2024-07-10 downloaded from the CCDC.
;
_cell_angle_alpha 105.4160(12)
_cell_angle_beta 98.6806(12)
_cell_angle_gamma 107.2355(14)
_cell_formula_units_Z 4
_cell_length_a 12.7950(2)
_cell_length_b 14.1951(2)
_cell_length_c 16.8217(2)
_cell_measurement_reflns_used 55905
_cell_measurement_temperature 120(1)
_cell_measurement_theta_max 72.1840
_cell_measurement_theta_min 2.8180
_cell_volume 2724.14(8)
_computing_cell_refinement 'CrysAlisPro 1.171.40.84a (Rigaku OD, 2020)'
_computing_data_collection 'CrysAlisPro 1.171.40.84a (Rigaku OD, 2020)'
_computing_data_reduction 'CrysAlisPro 1.171.40.84a (Rigaku OD, 2020)'
_computing_molecular_graphics 'Olex2 1.5 (Dolomanov et al., 2009)'
_computing_publication_material 'Olex2 1.5 (Dolomanov et al., 2009)'
_computing_structure_refinement 'SHELXL 2019/3 (Sheldrick, 2015)'
_computing_structure_solution 'SHELXS  (Sheldrick, 2008)'
_diffrn_ambient_environment N~2~
_diffrn_ambient_temperature 120(1)
_diffrn_detector 'Hybrid Pixel Array Detector'
_diffrn_detector_area_resol_mean 5.8140
_diffrn_detector_type 'Pilatus 200K'
_diffrn_measured_fraction_theta_full 0.999
_diffrn_measured_fraction_theta_max 0.966
_diffrn_measurement_details
;
List of Runs (angles in degrees, time in seconds):

  # Type    Start    End  Width  t~exp~   \w     \q     \k     \f   Frames
#--------------------------------------------------------------------------
  1  \w   -126.00 -27.00   0.50    0.34    --  -47.23 -43.00 -84.00  198
  2  \w    -67.00 -38.00   0.50    0.34    --  -66.00 -79.00-148.83   58
  3  \w    -73.00 -47.00   0.50    1.37    --  -74.00 -76.00-119.70   52
  4  \w    -84.00 -57.00   0.50    1.37    --  -82.00 -71.00-144.10   54
  5  \w    -88.00 -59.00   0.50    1.37    --  -86.00 -77.00-105.09   58
  6  \w    -82.00 -56.00   0.50    1.37    --  -82.00 -76.00 -17.58   52
  7  \w    -84.00 -55.00   0.50    1.37    --  -82.00 -77.00  24.79   58
  8  \w    -72.00 -46.00   0.50    1.37    --  -74.00 -78.00  49.85   52
  9  \w    -76.00 -51.00   0.50    1.37    --  -78.00 -77.00 111.42   50
 10  \w    -85.00 -51.00   0.50    1.37    --  -78.00 -76.00  75.82   68
 11  \w    -92.00 -59.00   0.50    1.37    --  -86.00 -77.00  17.22   66
 12  \w    -84.00 -59.00   0.50    1.37    --  -86.00 -76.00 -21.86   50
 13  \w    -93.00 -60.00   0.50    1.37    --  -86.00 -74.00  51.44   66
 14  \w    -85.00 -60.00   0.50    1.37    --  -86.00 -74.00  60.93   50
 15  \w    -99.00 -64.00   0.50    1.37    --  -90.25 -74.00  91.85   70
 16  \w    -90.00 -65.00   0.50    1.37    --  -90.25 -73.00 152.43   50
 17  \w    -95.00 -64.00   0.50    1.37    --  -90.25 -78.00 108.81   62
 18  \w    -90.00 -64.00   0.50    1.37    --  -90.25 -76.00 165.87   52
 19  \w    -92.00 -65.00   0.50    1.37    --  -90.25 -73.00 145.87   54
 20  \w   -103.00 -66.00   0.50    1.37    --  -90.25 -69.00  67.80   74
 21  \w    -96.00 -63.00   0.50    1.37    --  -90.25 -77.00  45.81   66
 22  \w    -93.00 -64.00   0.50    1.37    --  -90.25 -75.00 -55.89   58
 23  \w    -99.00 -65.00   0.50    1.37    --  -90.25 -74.00-136.68   68
 24  \w    -96.00 -64.00   0.50    1.37    --  -90.25 -77.00-150.00   64
 25  \w    -95.00 -63.00   0.50    1.37    --  -90.25 -77.00-120.00   64
 26  \w   -114.00 -74.00   0.50    0.34    --  -47.23-125.00-150.00   80
 27  \w   -129.00 -95.00   0.50    1.37    --  -86.00 -76.00 -21.86   68
 28  \w   -126.00 -28.00   0.50    0.34    --  -47.23 -38.00   0.00  196
 29  \w    -38.00 -13.00   0.50    1.37    --  -90.25  43.00  67.00   50
 30  \w    -47.00  28.00   0.50    0.34    --  -47.23  43.00  67.00  150
 31  \w     -6.00  40.00   0.50    0.34    --   22.00  81.00  95.79   92
 32  \w     49.00  76.00   0.50    0.34    --   47.23  43.00  67.00   54
 33  \w     84.00 124.00   0.50    0.34    --   47.23  43.00  67.00   80
 34  \w     82.00 159.00   0.50    1.37    --   97.33  43.00  67.00  154
 35  \w     62.00  98.00   0.50    0.34    --   62.00  80.00 153.09   72
 36  \w     46.00  71.00   0.50    1.37    --   74.00  79.00  97.63   50
 37  \w     30.00  56.00   0.50    0.34    --   58.00  79.00  11.89   52
 38  \w     39.00  64.00   0.50    0.34    --   66.00  78.00 -17.87   50
 39  \w     38.00  67.00   0.50    0.34    --   66.00  79.00 -75.59   58
 40  \w     42.00  69.00   0.50    0.34    --   70.00  80.00 -57.73   54
 41  \w     27.00  52.00   0.50    0.34    --   54.00  78.00 -95.62   50
 42  \w     46.00  72.00   0.50    1.37    --   74.00  80.00-149.94   52
 43  \w     78.00 103.00   0.50    0.34    --   70.00  79.00-174.10   50
 44  \w     33.00  71.00   0.50    0.34    --   58.00  78.00-160.20   76
 45  \w     42.00  67.00   0.50    0.34    --   70.00  79.00-174.10   50
 46  \w     17.00  42.00   0.50    0.34    --   50.00  90.00 -73.40   50
 47  \w     16.00  41.00   0.50    0.34    --   50.00  92.00 -42.24   50
 48  \w     28.00  57.00   0.50    0.34    --   54.00  77.00 -17.68   58
 49  \w     43.00  69.00   0.50    0.34    --   70.00  80.00  10.61   52
 50  \w     34.00  65.00   0.50    0.34    --   62.00  80.00  84.06   62
 51  \w     39.00  65.00   0.50    0.34    --   66.00  78.00  47.03   52
 52  \w     13.00  39.00   0.50    0.34    --   46.00  90.00  -7.27   52
 53  \w     16.00  41.00   0.50    0.34    --   50.00  92.00  53.54   50
 54  \w     17.00  42.00   0.50    0.34    --   50.00  90.00 111.27   50
 55  \w     36.00  62.00   0.50    0.34    --   62.00  77.00 147.62   52
 56  \w     35.00  61.00   0.50    0.34    --   62.00  80.00 153.09   52
 57  \w     17.00  42.00   0.50    0.34    --   50.00  90.00 156.82   50
 58  \w     16.00  41.00   0.50    0.34    --   50.00  92.00 172.05   50
 59  \w      4.00  29.00   0.50    0.34    --   38.00  95.00 145.48   50
 60  \w    -66.00 -36.00   0.50    0.34    --   14.00 170.00  23.21   60
 61  \w    -98.00 -56.00   0.50    0.34    --  -38.00 141.00 -10.30   84
 62  \w    -70.00 -44.00   0.50    1.37    --  -90.25 111.00 -90.00   52
 63  \w   -147.00-121.00   0.50    1.37    --  -90.25 -43.00 -84.00   52
 64  \w   -141.00-101.00   0.50    1.37    --  -90.25 -77.00-120.00   80
 65  \w   -147.00-102.00   0.50    1.37    --  -90.25 -77.00-150.00   90
 66  \w   -150.00 -65.00   0.50    1.37    --  -90.25 -76.00 -65.69  170
 67  \w   -131.00-102.00   0.50    1.37    --  -90.25 -77.00  45.81   58
 68  \w   -129.00-100.00   0.50    1.37    --  -90.25 -78.00 108.81   58
 69  \w   -131.00-105.00   0.50    1.37    --  -90.25 -73.00 152.43   52
 70  \w   -134.00-108.00   0.50    1.37    --  -90.25 -73.00 145.87   52
 71  \w   -139.00-114.00   0.50    1.37    --  -90.25 -74.00  91.85   50
 72  \w   -156.00-101.00   0.50    1.37    --  -86.00 -74.00  60.93  110
 73  \w   -152.00-112.00   0.50    1.37    --  -90.25 -69.00  67.80   80
 74  \w   -146.00 -65.00   0.50    1.37    --  -90.25 -72.00   0.27  162
 75  \w   -159.00-133.00   0.50    1.37    --  -90.25 -77.00  45.81   52
 76  \w   -163.00 -64.00   0.50    1.37    --  -90.25 -75.00  -9.73  198
 77  \w   -156.00 -63.00   0.50    1.37    --  -90.25 -77.00 -80.46  186
 78  \w   -148.00 -66.00   0.50    1.37    --  -90.25 -70.00-174.30  164
 79  \w   -160.00 -63.00   0.50    1.37    --  -90.25 -77.00-180.00  194
 80  \w   -163.00-118.00   0.50    1.37    --  -90.25 -75.00 -55.89   90
 81  \w   -158.00 -63.00   0.50    1.37    --  -90.25 -77.00  30.00  190
 82  \w   -164.00-108.00   0.50    1.37    --  -90.25 -74.00-136.68  112
 83  \w   -164.00 -63.00   0.50    1.37    --  -90.25 -77.00 -30.65  202
 84  \w    -61.00 -17.00   0.50    1.37    --  -90.25  61.00 150.00   88
 85  \w    -66.00 -15.00   0.50    1.37    --  -90.25 111.00 150.00  102
 86  \w      2.00  27.00   0.50    0.34    --   38.00  97.00-111.31   50
 87  \w    -29.00  32.00   0.50    0.34    --   47.23 -43.00 -84.00  122
 88  \w     19.00  45.00   0.50    1.37    --   97.33 -43.00 -84.00   52
 89  \w     22.00 101.00   0.50    1.37    --   97.33 -77.00-120.00  158
 90  \w     84.00 109.00   0.50    1.37    --   97.33-111.00 -60.00   50
 91  \w     54.00  88.00   0.50    0.34    --   47.23-125.00 -30.00   68
 92  \w     38.00  70.00   0.50    1.37    --   97.33 -61.00   0.00   64
 93  \w     81.00 109.00   0.50    1.37    --   97.33-111.00  60.00   56
 94  \w     58.00  92.00   0.50    1.37    --   97.33 -95.00 150.00   68
 95  \w     71.00 108.00   0.50    1.37    --   97.33-111.00 150.00   74
 96  \w     38.00  96.00   0.50    1.37    --   97.33 -95.00  90.00  116
 97  \w     50.00  76.00   0.50    1.37    --   97.33-111.00  60.00   52
 98  \w     20.00  46.00   0.50    1.37    --   97.33 -95.00 150.00   52
 99  \w     26.00  65.00   0.50    1.37    --   97.33-111.00 150.00   78
100  \w     29.00 109.00   0.50    1.37    --   97.33-111.00  90.00  160
101  \w     18.00  94.00   0.50    1.37    --   97.33 -95.00   0.00  152
102  \w     33.00  99.00   0.50    1.37    --   97.33-111.00   0.00  132
103  \w     25.00 106.00   0.50    1.37    --   97.33 -95.00-120.00  162
104  \w     42.00 101.00   0.50    1.37    --   97.33 -95.00-150.00  118
105  \w     28.00 105.00   0.50    1.37    --   97.33-111.00-150.00  154
106  \w     27.00  62.00   0.50    1.37    --   97.33-111.00 -60.00   70
107  \w   -163.00 -66.00   0.50    1.37    --  -90.25 -74.00-113.06  194
108  \w   -161.00 -65.00   0.50    1.37    --  -90.25 -76.00 128.10  192
109  \w   -163.00 -63.00   0.50    1.37    --  -90.25 -78.00 145.72  200
;
_diffrn_measurement_device 'four-circle diffractometer'
_diffrn_measurement_device_type 'XtaLAB Synergy, Dualflex, Pilatus 200K'
_diffrn_measurement_method '\w scans'
_diffrn_orient_matrix_type 'CrysAlisPro convention (1999,Acta A55,543-557)'
_diffrn_orient_matrix_UB_11 -0.0648664000
_diffrn_orient_matrix_UB_12 -0.0602752000
_diffrn_orient_matrix_UB_13 0.0517825000
_diffrn_orient_matrix_UB_21 -0.0879575000
_diffrn_orient_matrix_UB_22 0.0534530000
_diffrn_orient_matrix_UB_23 -0.0076936000
_diffrn_orient_matrix_UB_31 -0.0707299000
_diffrn_orient_matrix_UB_32 -0.0893744000
_diffrn_orient_matrix_UB_33 -0.0829651000
_diffrn_radiation_monochromator mirror
_diffrn_radiation_probe x-ray
_diffrn_radiation_type 'Cu K\a'
_diffrn_radiation_wavelength 1.54184
_diffrn_reflns_av_R_equivalents 0.0354
_diffrn_reflns_av_unetI/netI 0.0180
_diffrn_reflns_Laue_measured_fraction_full 0.999
_diffrn_reflns_Laue_measured_fraction_max 0.966
_diffrn_reflns_limit_h_max 15
_diffrn_reflns_limit_h_min -15
_diffrn_reflns_limit_k_max 17
_diffrn_reflns_limit_k_min -17
_diffrn_reflns_limit_l_max 20
_diffrn_reflns_limit_l_min -20
_diffrn_reflns_number 86489
_diffrn_reflns_point_group_measured_fraction_full 0.999
_diffrn_reflns_point_group_measured_fraction_max 0.966
_diffrn_reflns_theta_full 67.684
_diffrn_reflns_theta_max 72.449
_diffrn_reflns_theta_min 2.814
_diffrn_source 'micro-focus sealed X-ray tube'
_diffrn_source_type 'PhotonJet (Cu) X-ray Source'
_exptl_absorpt_coefficient_mu 7.425
_exptl_absorpt_correction_T_max 1.00000
_exptl_absorpt_correction_T_min 0.65891
_exptl_absorpt_correction_type multi-scan
_exptl_absorpt_process_details
;
CrysAlisPro 1.171.40.84a (Rigaku Oxford Diffraction, 2020)
Empirical absorption correction using spherical harmonics,
implemented in SCALE3 ABSPACK scaling algorithm.
;
_exptl_crystal_colour red
_exptl_crystal_colour_primary red
_exptl_crystal_density_diffrn 1.727
_exptl_crystal_description block
_exptl_crystal_F_000 1444
_exptl_crystal_size_max 0.25
_exptl_crystal_size_mid 0.15
_exptl_crystal_size_min 0.1
_refine_diff_density_max 1.096
_refine_diff_density_min -0.690
_refine_diff_density_rms 0.061
_refine_ls_extinction_coef 0.00022(4)
_refine_ls_extinction_expression Fc^*^=kFc[1+0.001xFc^2^\l^3^/sin(2\q)]^-1/4^
_refine_ls_extinction_method 'SHELXL-2019/2 (Sheldrick 2019)'
_refine_ls_goodness_of_fit_ref 1.033
_refine_ls_hydrogen_treatment constr
_refine_ls_matrix_type full
_refine_ls_number_parameters 840
_refine_ls_number_reflns 10434
_refine_ls_number_restraints 42
_refine_ls_restrained_S_all 1.062
_refine_ls_R_factor_all 0.0355
_refine_ls_R_factor_gt 0.0342
_refine_ls_shift/su_max 0.001
_refine_ls_shift/su_mean 0.000
_refine_ls_structure_factor_coef Fsqd
_refine_ls_weighting_details 'w=1/[\s^2^(Fo^2^)+(0.0424P)^2^+3.6431P] where P=(Fo^2^+2Fc^2^)/3'
_refine_ls_weighting_scheme calc
_refine_ls_wR_factor_gt 0.0869
_refine_ls_wR_factor_ref 0.0876
_reflns_Friedel_coverage 0.000
_reflns_number_gt 10033
_reflns_number_total 10434
_reflns_threshold_expression 'I > 2\s(I)'
_cod_data_source_file d4dt01579g2.cif
_cod_data_source_block fi-017-f
_cod_depositor_comments 'Adding full bibliography for 7716587--7716594.cif.'
_cod_original_cell_volume 2724.15(7)
_cod_original_formula_sum 'C25 H23 Cl2 Co F N6 O9.50'
_cod_database_code 7716594
_shelx_shelxl_version_number 2019/3
_chemical_oxdiff_formula 'C25 H20 Co N6 F Cl O4'
_shelx_space_group_comment
;
The symmetry employed for this shelxl refinement is uniquely defined
by the following loop, which should always be used as a source of
symmetry information in preference to the above space-group names.
They are only intended as comments.
;
_shelx_estimated_absorpt_t_max 0.524
_shelx_estimated_absorpt_t_min 0.258
_olex2_refinement_description
;
1. Fixed Uiso
 At 1.2 times of:
  All C(H) groups
 At 1.5 times of:
  All O(H,H) groups
2. Restrained distances
 Cl1-O13 = Cl1-O13A = Cl1-O14 = Cl1-O14A = Cl1-O18 = Cl1-O18A
 1.44 with sigma of 0.005
3. Uiso/Uaniso restraints and constraints
O13 \\sim O14 \\sim O18 \\sim O13A \\sim O14A \\sim O18A: within 2A with sigma
of 0.002 and sigma for terminal atoms of 0.004 within 2A
4. Others
 Sof(O13A)=Sof(O14A)=Sof(O18A)=1-FVAR(1)
 Sof(O13)=Sof(O14)=Sof(O18)=FVAR(1)
5.a Free rotating group:
 O15(H15A,H15B), O16(H16A,H16B), O17(H17A,H17B)
5.b Ternary CH refined with riding coordinates:
 C6(H6), C1(H1), C1R(H1R), C2(H2)
5.c Aromatic/amide H refined with riding coordinates:
 C8(H8), C9(H9), C10(H10), C11(H11), C12(H12), C13(H13), C14(H14), C16(H16),
 C17(H17), C1B(H1B), C1C(H1C), C1D(H1D), C1E(H1E), C1F(H1F), C1G(H1G), C1H(H1H),
  C1I(H1I), C1J(H1J), C1P(H1P), C1T(H1T), C1V(H1V), C1W(H1W), C1Y(H1Y),
 C1Z(H1Z), C20(H20), C23(H23), C24(H24), C25(H25), C27(H27), C28(H28), C29(H29),
  C2A(H2A), C2B(H2B), C2C(H2C), C2D(H2D), C2E(H2E)
;
_olex2_submission_special_instructions 'No special instructions were received'
_oxdiff_exptl_absorpt_empirical_details
;
Empirical correction (ABSPACK) includes:
- Absorption correction using spherical harmonics
- Frame scaling
;
_oxdiff_exptl_absorpt_empirical_full_max 1.380
_oxdiff_exptl_absorpt_empirical_full_min 0.718

loop_
_space_group_symop_operation_xyz
'x, y, z'
'-x, -y, -z'

loop_
_atom_site_label
_atom_site_type_symbol
_atom_site_fract_x
_atom_site_fract_y
_atom_site_fract_z
_atom_site_U_iso_or_equiv
_atom_site_adp_type
_atom_site_occupancy
_atom_site_site_symmetry_order
_atom_site_calc_flag
_atom_site_refinement_flags_posn
_atom_site_refinement_flags_adp
_atom_site_refinement_flags_occupancy
_atom_site_disorder_assembly
_atom_site_disorder_group
Co2 Co 0.84288(3) 0.72530(2) 0.04104(2) 0.01054(8) Uani 1 1 d . . . . .
Cl1 Cl 0.65289(4) 0.68257(4) -0.35566(3) 0.01976(11) Uani 1 1 d D . . . .
F3 F 0.82118(10) 0.76247(10) 0.15201(8) 0.0182(3) Uani 1 1 d . . . . .
N N 0.95862(15) 0.70103(14) -0.08988(11) 0.0149(3) Uani 1 1 d . . . . .
N1 N 0.77925(15) 0.63859(14) -0.13916(11) 0.0142(3) Uani 1 1 d . . . . .
N2 N 0.96436(14) 0.67228(13) 0.07598(11) 0.0130(3) Uani 1 1 d . . . . .
N3 N 0.72108(14) 0.77181(13) -0.00334(11) 0.0129(3) Uani 1 1 d . . . . .
N4 N 0.97338(14) 0.85649(13) 0.06868(11) 0.0147(3) Uani 1 1 d . . . . .
N5 N 0.71724(14) 0.58889(13) 0.00736(11) 0.0128(3) Uani 1 1 d . . . . .
C7 C 0.86141(17) 0.68793(16) -0.06805(13) 0.0141(4) Uani 1 1 d . . . . .
C8 C 0.69896(18) 0.53549(17) 0.06200(14) 0.0167(4) Uani 1 1 d . . . . .
H8 H 0.742014 0.567397 0.119502 0.020 Uiso 1 1 calc R U . . .
C9 C 0.70300(17) 0.85520(16) 0.04387(14) 0.0153(4) Uani 1 1 d . . . . .
H9 H 0.751240 0.893463 0.099248 0.018 Uiso 1 1 calc R U . . .
C10 C 0.96337(18) 0.62674(16) 0.13658(13) 0.0157(4) Uani 1 1 d . . . . .
H10 H 0.907475 0.626263 0.167926 0.019 Uiso 1 1 calc R U . . .
C11 C 1.04106(19) 0.58055(17) 0.15480(14) 0.0196(4) Uani 1 1 d . . . . .
H11 H 1.037729 0.548130 0.197491 0.023 Uiso 1 1 calc R U . . .
C12 C 0.56217(17) 0.74444(16) -0.11385(14) 0.0153(4) Uani 1 1 d . . . . .
H12 H 0.513885 0.704395 -0.168934 0.018 Uiso 1 1 calc R U . . .
C13 C 1.12350(19) 0.58202(17) 0.11032(14) 0.0200(5) Uani 1 1 d . . . . .
H13 H 1.174896 0.547274 0.119633 0.024 Uiso 1 1 calc R U . . .
C14 C 1.15920(19) 0.94199(18) 0.05633(15) 0.0214(5) Uani 1 1 d . . . . .
H14 H 1.219946 0.939196 0.030671 0.026 Uiso 1 1 calc R U . . .
C15 C 1.06327(17) 0.85452(17) 0.03511(14) 0.0163(4) Uani 1 1 d . . . . .
O O 0.55986(16) 0.67863(16) -0.41643(13) 0.0379(5) Uani 1 1 d . . . . .
C16 C 0.61719(18) 0.88765(17) 0.01527(14) 0.0180(4) Uani 1 1 d . . . . .
H16 H 0.607258 0.947339 0.050323 0.022 Uiso 1 1 calc R U . . .
C17 C 0.56419(18) 0.44900(17) -0.09948(14) 0.0173(4) Uani 1 1 d . . . . .
H17 H 0.515252 0.422006 -0.155011 0.021 Uiso 1 1 calc R U . . .
C18 C 0.64934(17) 0.71597(16) -0.08148(13) 0.0136(4) Uani 1 1 d . . . . .
C6 C 0.66384(17) 0.61522(16) -0.12844(13) 0.0137(4) Uani 1 1 d . . . . .
H6 H 0.607458 0.579494 -0.184899 0.016 Uiso 1 1 calc R U . . .
C19 C 0.64777(17) 0.54644(16) -0.07237(13) 0.0134(4) Uani 1 1 d . . . . .
C1A C 1.05063(17) 0.68039(16) 0.03714(13) 0.0143(4) Uani 1 1 d . . . . .
C1B C 0.98094(19) 0.94603(17) 0.12633(15) 0.0200(4) Uani 1 1 d . . . . .
H1B H 0.919324 0.947786 0.151182 0.024 Uiso 1 1 calc R U . . .
C1C C 0.93919(19) 0.65772(17) -0.17755(14) 0.0183(4) Uani 1 1 d . . . . .
H1C H 0.994625 0.656290 -0.209141 0.022 Uiso 1 1 calc R U . . .
C1D C 1.13009(17) 0.63513(16) 0.05173(14) 0.0174(4) Uani 1 1 d . . . . .
H1D H 1.188221 0.640185 0.022273 0.021 Uiso 1 1 calc R U . . .
C1 C 1.05966(17) 0.74891(16) -0.01913(13) 0.0158(4) Uani 1 1 d . . . . .
H1 H 1.129345 0.756039 -0.040672 0.019 Uiso 1 1 calc R U . . .
C1E C 0.55251(18) 0.39088(17) -0.04451(15) 0.0209(5) Uani 1 1 d . . . . .
H1E H 0.499329 0.321660 -0.063092 0.025 Uiso 1 1 calc R U . . .
C1F C 0.82557(19) 0.61794(17) -0.20905(13) 0.0176(4) Uani 1 1 d . . . . .
H1F H 0.785453 0.582989 -0.267068 0.021 Uiso 1 1 calc R U . . .
C1G C 0.54557(18) 0.83199(17) -0.06534(14) 0.0179(4) Uani 1 1 d . . . . .
H1G H 0.486619 0.853364 -0.086761 0.021 Uiso 1 1 calc R U . . .
C1H C 0.61993(19) 0.43594(18) 0.03775(15) 0.0211(5) Uani 1 1 d . . . . .
H1H H 0.612005 0.398833 0.077200 0.025 Uiso 1 1 calc R U . . .
C1I C 1.16586(19) 1.03419(18) 0.11566(16) 0.0259(5) Uani 1 1 d . . . . .
H1I H 1.231539 1.095045 0.131772 0.031 Uiso 1 1 calc R U . . .
C1J C 1.0758(2) 1.03584(18) 0.15064(16) 0.0260(5) Uani 1 1 d . . . . .
H1J H 1.078543 1.098124 0.191215 0.031 Uiso 1 1 calc R U . . .
Co1 Co 0.18837(3) 0.76083(2) 0.44028(2) 0.01222(8) Uani 1 1 d . . . . .
Cl2 Cl -0.30168(4) 0.52086(4) 0.30060(3) 0.02024(11) Uani 1 1 d . . . . .
F F 0.09689(10) 0.73110(10) 0.33245(8) 0.0186(3) Uani 1 1 d . . . . .
N8 N 0.08431(15) 0.81528(14) 0.49783(11) 0.0167(4) Uani 1 1 d . . . . .
N9 N 0.30069(14) 0.71198(14) 0.39023(11) 0.0152(4) Uani 1 1 d . . . . .
N10 N 0.12527(14) 0.61384(13) 0.43429(11) 0.0134(3) Uani 1 1 d . . . . .
N11 N 0.30557(15) 0.87517(14) 0.61230(11) 0.0184(4) Uani 1 1 d . . . . .
O8 O -0.29602(17) 0.59851(16) 0.37692(11) 0.0387(5) Uani 1 1 d . . . . .
O1 O -0.40013(14) 0.50145(14) 0.23617(11) 0.0290(4) Uani 1 1 d . . . . .
C1P C 0.01836(17) 0.55418(17) 0.39092(13) 0.0159(4) Uani 1 1 d . . . . .
H1P H -0.028608 0.585353 0.366711 0.019 Uiso 1 1 calc R U . . .
N12 N 0.26025(16) 0.90947(14) 0.44971(12) 0.0193(4) Uani 1 1 d . . . . .
C1R C 0.31735(18) 0.63377(17) 0.50210(13) 0.0171(4) Uani 1 1 d . . . . .
H1R H 0.360234 0.593632 0.524189 0.021 Uiso 1 1 calc R U . . .
N6 N 0.33203(15) 0.73020(14) 0.56881(11) 0.0164(4) Uani 1 1 d . . . . .
O2 O -0.20261(14) 0.55584(16) 0.26960(12) 0.0340(4) Uani 1 1 d . . . . .
C1T C 0.32304(19) 0.72761(18) 0.31840(14) 0.0195(4) Uani 1 1 d . . . . .
H1T H 0.278367 0.756240 0.288612 0.023 Uiso 1 1 calc R U . . .
C1U C 0.27753(17) 0.78868(16) 0.54609(13) 0.0159(4) Uani 1 1 d . . . . .
C1V C 0.2758(2) 0.93841(19) 0.38115(16) 0.0251(5) Uani 1 1 d . . . . .
H1V H 0.249566 0.886455 0.326452 0.030 Uiso 1 1 calc R U . . .
C1W C 0.0425(2) 0.40288(17) 0.41536(14) 0.0220(5) Uani 1 1 d . . . . .
H1W H 0.013835 0.330771 0.409192 0.026 Uiso 1 1 calc R U . . .
C1X C 0.19266(18) 0.56809(17) 0.46711(13) 0.0158(4) Uani 1 1 d . . . . .
C1Y C 0.39943(18) 0.78219(19) 0.65235(14) 0.0216(5) Uani 1 1 d . . . . .
H1Y H 0.447677 0.757875 0.683661 0.026 Uiso 1 1 calc R U . . .
C1Z C -0.02784(19) 0.77647(17) 0.46466(15) 0.0216(5) Uani 1 1 d . . . . .
H1Z H -0.058259 0.719885 0.412544 0.026 Uiso 1 1 calc R U . . .
C20 C 0.4084(2) 0.7037(2) 0.28612(15) 0.0255(5) Uani 1 1 d . . . . .
H20 H 0.423720 0.717744 0.236082 0.031 Uiso 1 1 calc R U . . .
C21 C 0.35785(18) 0.66227(17) 0.42811(13) 0.0171(4) Uani 1 1 d . . . . .
C22 C 0.2908(2) 0.98546(18) 0.52672(15) 0.0221(5) Uani 1 1 d . . . . .
C2 C 0.25455(19) 0.95072(17) 0.59916(14) 0.0210(5) Uani 1 1 d . . . . .
H2 H 0.277505 1.012005 0.652399 0.025 Uiso 1 1 calc R U . . .
C23 C 0.3427(2) 1.0895(2) 0.53689(18) 0.0323(6) Uani 1 1 d . . . . .
H23 H 0.363531 1.141164 0.591392 0.039 Uiso 1 1 calc R U . . .
C24 C 0.38233(18) 0.87328(19) 0.67941(14) 0.0223(5) Uani 1 1 d . . . . .
H24 H 0.415987 0.925852 0.733589 0.027 Uiso 1 1 calc R U . . .
C25 C -0.0572(2) 0.8999(2) 0.57835(17) 0.0311(6) Uani 1 1 d . . . . .
H25 H -0.105918 0.927512 0.606500 0.037 Uiso 1 1 calc R U . . .
C26 C 0.12696(19) 0.89920(17) 0.57073(14) 0.0190(4) Uani 1 1 d . . . . .
C27 C 0.44329(19) 0.63533(19) 0.39803(15) 0.0233(5) Uani 1 1 d . . . . .
H27 H 0.482561 0.600800 0.425493 0.028 Uiso 1 1 calc R U . . .
C28 C -0.02566(19) 0.44871(17) 0.38034(14) 0.0194(4) Uani 1 1 d . . . . .
H28 H -0.101641 0.408369 0.349436 0.023 Uiso 1 1 calc R U . . .
O19 O -0.30616(18) 0.42610(16) 0.31746(16) 0.0464(5) Uani 1 1 d . . . . .
C29 C 0.0586(2) 0.94296(19) 0.61148(16) 0.0265(5) Uani 1 1 d . . . . .
H29 H 0.090596 1.002092 0.661790 0.032 Uiso 1 1 calc R U . . .
C2A C 0.1534(2) 0.46402(17) 0.45968(14) 0.0205(5) Uani 1 1 d . . . . .
H2A H 0.201547 0.434327 0.484561 0.025 Uiso 1 1 calc R U . . .
C2B C 0.3642(2) 1.1177(2) 0.4664(2) 0.0382(7) Uani 1 1 d . . . . .
H2B H 0.402760 1.188569 0.472339 0.046 Uiso 1 1 calc R U . . .
C2C C -0.1008(2) 0.81599(19) 0.50371(17) 0.0288(5) Uani 1 1 d . . . . .
H2C H -0.180007 0.785710 0.479402 0.035 Uiso 1 1 calc R U . . .
C2D C 0.4712(2) 0.6591(2) 0.32754(15) 0.0276(5) Uani 1 1 d . . . . .
H2D H 0.532587 0.644845 0.308046 0.033 Uiso 1 1 calc R U . . .
C2E C 0.3287(2) 1.0413(2) 0.38785(18) 0.0328(6) Uani 1 1 d . . . . .
H2E H 0.340428 1.059253 0.338546 0.039 Uiso 1 1 calc R U . . .
Cl3 Cl 0.80470(4) 0.13280(4) 0.19649(3) 0.01823(11) Uani 1 1 d . . . . .
O4 O 0.76505(15) 0.03643(12) 0.21454(10) 0.0260(4) Uani 1 1 d . . . . .
O5 O 0.85927(15) 0.21798(13) 0.27457(11) 0.0311(4) Uani 1 1 d . . . . .
O6 O 0.71016(15) 0.14935(15) 0.15177(13) 0.0354(4) Uani 1 1 d . . . . .
O7 O 0.88239(17) 0.12600(15) 0.14376(13) 0.0358(4) Uani 1 1 d . . . . .
Cl4 Cl 0.39413(5) 0.88285(4) 0.14229(4) 0.02840(13) Uani 1 1 d . . . . .
O9 O 0.42041(18) 0.98808(16) 0.14593(15) 0.0478(6) Uani 1 1 d . . . . .
O10 O 0.30678(17) 0.85429(17) 0.18496(12) 0.0383(5) Uani 1 1 d . . . . .
O11 O 0.49464(18) 0.86958(19) 0.17973(18) 0.0551(6) Uani 1 1 d . . . . .
O12 O 0.35387(19) 0.81773(19) 0.05354(14) 0.0525(6) Uani 1 1 d . . . . .
O15 O 0.66302(19) 0.79466(19) 0.24451(15) 0.0455(5) Uani 1 1 d G . . . .
H15A H 0.719999 0.787179 0.224596 0.068 Uiso 1 1 d G U . . .
H15B H 0.612247 0.786746 0.200197 0.068 Uiso 1 1 d G U . . .
O16 O 0.80958(17) 0.36298(16) 0.14638(13) 0.0357(4) Uani 1 1 d G . . . .
H16A H 0.765308 0.304632 0.149023 0.054 Uiso 1 1 d G U . . .
H16B H 0.802353 0.411214 0.187286 0.054 Uiso 1 1 d G U . . .
O17 O 0.00712(19) 0.86725(15) 0.29039(13) 0.0451(5) Uani 1 1 d G . . . .
H17A H 0.031260 0.821633 0.305071 0.068 Uiso 1 1 d G U . . .
H17B H -0.055076 0.829925 0.251011 0.068 Uiso 1 1 d G U . . .
O13 O 0.6536(3) 0.5775(2) -0.3745(2) 0.0537(8) Uani 0.788(3) 1 d D U P A 2
O14 O 0.7569(2) 0.7417(3) -0.3691(2) 0.0558(8) Uani 0.788(3) 1 d D U P A 2
O18 O 0.6495(3) 0.7238(3) -0.27085(15) 0.0542(8) Uani 0.788(3) 1 d D U P A 2
O13A O 0.5971(8) 0.6275(8) -0.3037(6) 0.0495(17) Uani 0.212(3) 1 d D U P A 1
O14A O 0.7184(9) 0.6227(9) -0.3876(7) 0.0519(17) Uani 0.212(3) 1 d D U P A 1
O18A O 0.7093(10) 0.7913(4) -0.3086(7) 0.0674(19) Uani 0.212(3) 1 d D U P A 1

loop_
_atom_site_aniso_label
_atom_site_aniso_U_11
_atom_site_aniso_U_22
_atom_site_aniso_U_33
_atom_site_aniso_U_23
_atom_site_aniso_U_13
_atom_site_aniso_U_12
Co2 0.00918(16) 0.01135(16) 0.01139(16) 0.00466(13) 0.00243(12) 0.00329(13)
Cl1 0.0201(2) 0.0200(2) 0.0204(2) 0.0092(2) 0.0023(2) 0.0080(2)
F3 0.0193(6) 0.0210(6) 0.0147(6) 0.0056(5) 0.0049(5) 0.0080(5)
N 0.0134(8) 0.0179(9) 0.0161(9) 0.0083(7) 0.0053(7) 0.0061(7)
N1 0.0145(8) 0.0173(9) 0.0122(8) 0.0061(7) 0.0034(7) 0.0064(7)
N2 0.0120(8) 0.0119(8) 0.0130(8) 0.0032(7) 0.0016(6) 0.0029(6)
N3 0.0119(8) 0.0126(8) 0.0147(8) 0.0063(7) 0.0043(7) 0.0028(7)
N4 0.0125(8) 0.0137(8) 0.0176(9) 0.0065(7) 0.0020(7) 0.0038(7)
N5 0.0106(8) 0.0139(8) 0.0151(8) 0.0059(7) 0.0037(7) 0.0049(7)
C7 0.0132(10) 0.0142(10) 0.0174(10) 0.0086(8) 0.0039(8) 0.0054(8)
C8 0.0144(10) 0.0191(10) 0.0192(10) 0.0104(9) 0.0047(8) 0.0057(8)
C9 0.0145(10) 0.0134(10) 0.0187(10) 0.0064(8) 0.0060(8) 0.0040(8)
C10 0.0154(10) 0.0149(10) 0.0147(10) 0.0042(8) 0.0020(8) 0.0037(8)
C11 0.0231(11) 0.0167(10) 0.0187(11) 0.0070(9) 0.0016(9) 0.0074(9)
C12 0.0120(9) 0.0172(10) 0.0191(10) 0.0108(8) 0.0042(8) 0.0039(8)
C13 0.0192(11) 0.0170(10) 0.0226(11) 0.0040(9) -0.0006(9) 0.0097(9)
C14 0.0159(10) 0.0219(11) 0.0277(12) 0.0136(10) 0.0045(9) 0.0040(9)
C15 0.0136(10) 0.0180(10) 0.0192(10) 0.0103(9) 0.0026(8) 0.0051(8)
O 0.0266(9) 0.0504(12) 0.0406(11) 0.0251(10) -0.0003(8) 0.0143(9)
C16 0.0177(10) 0.0147(10) 0.0240(11) 0.0079(9) 0.0080(9) 0.0064(8)
C17 0.0133(10) 0.0160(10) 0.0204(11) 0.0024(8) 0.0027(8) 0.0058(8)
C18 0.0127(9) 0.0137(10) 0.0154(10) 0.0068(8) 0.0048(8) 0.0034(8)
C6 0.0121(9) 0.0152(10) 0.0133(9) 0.0041(8) 0.0023(8) 0.0050(8)
C19 0.0124(9) 0.0152(10) 0.0150(10) 0.0052(8) 0.0039(8) 0.0078(8)
C1A 0.0121(9) 0.0131(10) 0.0147(10) 0.0038(8) 0.0019(8) 0.0019(8)
C1B 0.0167(10) 0.0172(11) 0.0239(11) 0.0044(9) 0.0025(9) 0.0063(9)
C1C 0.0226(11) 0.0226(11) 0.0154(10) 0.0092(9) 0.0096(9) 0.0109(9)
C1D 0.0124(10) 0.0156(10) 0.0217(11) 0.0033(9) 0.0036(8) 0.0044(8)
C1 0.0116(9) 0.0183(10) 0.0183(10) 0.0080(9) 0.0042(8) 0.0046(8)
C1E 0.0153(10) 0.0152(10) 0.0310(12) 0.0087(9) 0.0058(9) 0.0025(8)
C1F 0.0235(11) 0.0214(11) 0.0130(10) 0.0073(8) 0.0077(8) 0.0121(9)
C1G 0.0133(10) 0.0184(10) 0.0269(11) 0.0131(9) 0.0063(9) 0.0068(8)
C1H 0.0172(11) 0.0219(11) 0.0287(12) 0.0153(10) 0.0069(9) 0.0067(9)
C1I 0.0168(11) 0.0188(11) 0.0365(14) 0.0119(10) 0.0006(10) -0.0008(9)
C1J 0.0219(12) 0.0153(11) 0.0337(13) 0.0036(10) -0.0001(10) 0.0040(9)
Co1 0.01262(16) 0.01163(16) 0.01276(16) 0.00437(13) 0.00385(13) 0.00413(13)
Cl2 0.0160(2) 0.0220(3) 0.0221(3) 0.0085(2) 0.00046(19) 0.0068(2)
F 0.0214(6) 0.0199(6) 0.0164(6) 0.0073(5) 0.0031(5) 0.0094(5)
N8 0.0198(9) 0.0138(8) 0.0177(9) 0.0056(7) 0.0065(7) 0.0063(7)
N9 0.0140(8) 0.0152(8) 0.0154(8) 0.0041(7) 0.0037(7) 0.0045(7)
N10 0.0132(8) 0.0141(8) 0.0131(8) 0.0049(7) 0.0034(7) 0.0046(7)
N11 0.0171(9) 0.0185(9) 0.0160(9) 0.0033(7) 0.0042(7) 0.0031(7)
O8 0.0382(11) 0.0463(12) 0.0219(9) -0.0013(8) -0.0009(8) 0.0165(9)
O1 0.0189(8) 0.0339(10) 0.0263(9) 0.0034(7) -0.0058(7) 0.0094(7)
C1P 0.0137(10) 0.0187(10) 0.0145(10) 0.0046(8) 0.0029(8) 0.0056(8)
N12 0.0211(9) 0.0164(9) 0.0217(9) 0.0075(8) 0.0085(8) 0.0059(7)
C1R 0.0161(10) 0.0191(11) 0.0171(10) 0.0067(9) 0.0031(8) 0.0076(8)
N6 0.0137(8) 0.0190(9) 0.0146(9) 0.0056(7) 0.0028(7) 0.0033(7)
O2 0.0190(8) 0.0510(12) 0.0343(10) 0.0218(9) 0.0067(7) 0.0086(8)
C1T 0.0210(11) 0.0218(11) 0.0176(10) 0.0075(9) 0.0066(9) 0.0086(9)
C1U 0.0140(10) 0.0162(10) 0.0161(10) 0.0058(8) 0.0057(8) 0.0020(8)
C1V 0.0305(13) 0.0230(12) 0.0275(12) 0.0127(10) 0.0130(10) 0.0106(10)
C1W 0.0290(12) 0.0133(10) 0.0198(11) 0.0059(9) 0.0036(9) 0.0026(9)
C1X 0.0171(10) 0.0173(10) 0.0147(10) 0.0064(8) 0.0040(8) 0.0073(8)
C1Y 0.0139(10) 0.0326(13) 0.0140(10) 0.0077(9) 0.0006(8) 0.0036(9)
C1Z 0.0193(11) 0.0171(11) 0.0287(12) 0.0064(9) 0.0063(9) 0.0078(9)
C20 0.0257(12) 0.0341(13) 0.0190(11) 0.0076(10) 0.0106(9) 0.0124(10)
C21 0.0142(10) 0.0188(10) 0.0162(10) 0.0041(8) 0.0019(8) 0.0053(8)
C22 0.0220(11) 0.0163(11) 0.0257(12) 0.0057(9) 0.0063(9) 0.0043(9)
C2 0.0231(11) 0.0158(10) 0.0203(11) 0.0019(9) 0.0067(9) 0.0044(9)
C23 0.0350(14) 0.0174(12) 0.0354(14) 0.0059(10) 0.0041(11) 0.0013(10)
C24 0.0153(10) 0.0303(13) 0.0139(10) 0.0028(9) 0.0018(8) 0.0022(9)
C25 0.0308(13) 0.0308(13) 0.0384(15) 0.0080(11) 0.0183(11) 0.0184(11)
C26 0.0235(11) 0.0157(10) 0.0192(11) 0.0060(9) 0.0076(9) 0.0074(9)
C27 0.0200(11) 0.0306(13) 0.0202(11) 0.0051(10) 0.0028(9) 0.0142(10)
C28 0.0187(11) 0.0151(10) 0.0185(10) 0.0027(8) 0.0022(8) 0.0011(8)
O19 0.0439(12) 0.0375(11) 0.0733(15) 0.0360(11) 0.0147(11) 0.0202(10)
C29 0.0323(13) 0.0226(12) 0.0255(12) 0.0038(10) 0.0116(10) 0.0124(10)
C2A 0.0255(12) 0.0184(11) 0.0189(11) 0.0076(9) 0.0033(9) 0.0096(9)
C2B 0.0385(15) 0.0215(13) 0.0491(17) 0.0173(12) 0.0073(13) -0.0003(11)
C2C 0.0219(12) 0.0249(12) 0.0412(15) 0.0079(11) 0.0107(11) 0.0117(10)
C2D 0.0221(12) 0.0411(15) 0.0221(12) 0.0057(11) 0.0092(10) 0.0171(11)
C2E 0.0369(15) 0.0283(13) 0.0380(15) 0.0201(12) 0.0142(12) 0.0077(11)
Cl3 0.0198(2) 0.0150(2) 0.0193(2) 0.00520(19) 0.00586(19) 0.00517(19)
O4 0.0382(10) 0.0152(8) 0.0235(8) 0.0062(7) 0.0128(7) 0.0055(7)
O5 0.0346(10) 0.0170(8) 0.0275(9) -0.0015(7) -0.0013(8) 0.0013(7)
O6 0.0283(9) 0.0326(10) 0.0419(11) 0.0121(9) -0.0038(8) 0.0123(8)
O7 0.0455(11) 0.0363(10) 0.0459(11) 0.0245(9) 0.0331(10) 0.0224(9)
Cl4 0.0203(3) 0.0234(3) 0.0391(3) 0.0129(2) 0.0051(2) 0.0031(2)
O9 0.0383(11) 0.0287(10) 0.0616(14) 0.0238(10) -0.0157(10) -0.0032(9)
O10 0.0363(10) 0.0498(12) 0.0318(10) 0.0202(9) 0.0126(8) 0.0113(9)
O11 0.0326(11) 0.0581(14) 0.0857(18) 0.0427(14) 0.0074(11) 0.0185(10)
O12 0.0406(12) 0.0592(14) 0.0389(12) -0.0005(10) 0.0155(10) 0.0031(11)
O15 0.0424(12) 0.0662(15) 0.0550(13) 0.0345(12) 0.0319(11) 0.0345(12)
O16 0.0421(11) 0.0367(10) 0.0426(11) 0.0196(9) 0.0217(9) 0.0225(9)
O17 0.0570(13) 0.0256(10) 0.0394(11) -0.0011(8) -0.0191(10) 0.0217(9)
O13 0.0524(17) 0.0325(14) 0.0623(17) 0.0030(13) -0.0159(14) 0.0215(13)
O14 0.0263(13) 0.0716(19) 0.0616(17) 0.0256(15) 0.0136(12) 0.0015(12)
O18 0.0590(17) 0.0807(19) 0.0241(12) 0.0106(13) 0.0141(12) 0.0303(15)
O13A 0.053(3) 0.061(3) 0.032(3) 0.024(2) 0.001(2) 0.013(3)
O14A 0.039(3) 0.055(3) 0.059(3) 0.015(3) 0.007(3) 0.020(3)
O18A 0.056(3) 0.073(3) 0.055(3) 0.016(3) -0.004(3) 0.011(3)

loop_
_atom_type_symbol
_atom_type_description
_atom_type_scat_dispersion_real
_atom_type_scat_dispersion_imag
_atom_type_scat_source
C C 0.0181 0.0091 'International Tables Vol C Tables 4.2.6.8 and 6.1.1.4'
H H 0.0000 0.0000 'International Tables Vol C Tables 4.2.6.8 and 6.1.1.4'
Cl Cl 0.3639 0.7018 'International Tables Vol C Tables 4.2.6.8 and 6.1.1.4'
Co Co -2.3653 3.6143 'International Tables Vol C Tables 4.2.6.8 and 6.1.1.4'
F F 0.0727 0.0534 'International Tables Vol C Tables 4.2.6.8 and 6.1.1.4'
N N 0.0311 0.0180 'International Tables Vol C Tables 4.2.6.8 and 6.1.1.4'
O O 0.0492 0.0322 'International Tables Vol C Tables 4.2.6.8 and 6.1.1.4'

loop_
_geom_angle_atom_site_label_1
_geom_angle_atom_site_label_2
_geom_angle_atom_site_label_3
_geom_angle
_geom_angle_site_symmetry_1
_geom_angle_site_symmetry_3
_geom_angle_publ_flag
F3 Co2 N2 92.42(6) . . ?
F3 Co2 N3 91.98(6) . . ?
F3 Co2 N4 92.47(7) . . ?
F3 Co2 N5 91.09(6) . . ?
N3 Co2 N2 175.41(7) . . ?
N3 Co2 N5 83.15(7) . . ?
N4 Co2 N2 82.35(7) . . ?
N4 Co2 N3 98.78(7) . . ?
N4 Co2 N5 175.89(7) . . ?
N5 Co2 N2 95.45(7) . . ?
C7 Co2 F3 179.01(8) . . ?
C7 Co2 N2 88.26(8) . . ?
C7 Co2 N3 87.32(8) . . ?
C7 Co2 N4 88.33(8) . . ?
C7 Co2 N5 88.13(8) . . ?
O Cl1 O13 106.79(14) . . ?
O Cl1 O14 109.82(15) . . ?
O Cl1 O13A 102.3(4) . . ?
O Cl1 O14A 116.1(5) . . ?
O Cl1 O18A 104.6(5) . . ?
O14 Cl1 O13 105.1(2) . . ?
O18 Cl1 O 113.75(16) . . ?
O18 Cl1 O13 111.3(2) . . ?
O18 Cl1 O14 109.71(19) . . ?
O14A Cl1 O13A 103.1(7) . . ?
O14A Cl1 O18A 118.6(8) . . ?
O18A Cl1 O13A 110.9(7) . . ?
C7 N C1C 110.16(18) . . ?
C7 N C1 115.45(17) . . ?
C1C N C1 134.20(18) . . ?
C7 N1 C6 115.88(17) . . ?
C7 N1 C1F 109.80(18) . . ?
C1F N1 C6 134.28(18) . . ?
C10 N2 Co2 122.17(14) . . ?
C10 N2 C1A 118.04(18) . . ?
C1A N2 Co2 119.78(14) . . ?
C9 N3 Co2 121.61(14) . . ?
C9 N3 C18 117.99(18) . . ?
C18 N3 Co2 120.31(14) . . ?
C15 N4 Co2 119.53(14) . . ?
C1B N4 Co2 121.88(15) . . ?
C1B N4 C15 118.28(18) . . ?
C8 N5 Co2 121.36(14) . . ?
C8 N5 C19 118.00(18) . . ?
C19 N5 Co2 120.64(14) . . ?
N C7 Co2 126.45(16) . . ?
N C7 N1 107.38(18) . . ?
N1 C7 Co2 126.11(15) . . ?
N5 C8 H8 118.8 . . ?
N5 C8 C1H 122.5(2) . . ?
C1H C8 H8 118.8 . . ?
N3 C9 H9 118.6 . . ?
N3 C9 C16 122.7(2) . . ?
C16 C9 H9 118.6 . . ?
N2 C10 H10 118.9 . . ?
N2 C10 C11 122.2(2) . . ?
C11 C10 H10 118.9 . . ?
C10 C11 H11 120.3 . . ?
C13 C11 C10 119.3(2) . . ?
C13 C11 H11 120.3 . . ?
C18 C12 H12 120.2 . . ?
C18 C12 C1G 119.5(2) . . ?
C1G C12 H12 120.2 . . ?
C11 C13 H13 120.5 . . ?
C11 C13 C1D 118.9(2) . . ?
C1D C13 H13 120.5 . . ?
C15 C14 H14 120.4 . . ?
C15 C14 C1I 119.2(2) . . ?
C1I C14 H14 120.4 . . ?
N4 C15 C14 122.0(2) . . ?
N4 C15 C1 117.03(18) . . ?
C14 C15 C1 120.63(19) . . ?
C9 C16 H16 120.4 . . ?
C9 C16 C1G 119.2(2) . . ?
C1G C16 H16 120.4 . . ?
C19 C17 H17 120.4 . . ?
C19 C17 C1E 119.2(2) . . ?
C1E C17 H17 120.4 . . ?
N3 C18 C12 122.08(19) . . ?
N3 C18 C6 116.38(17) . . ?
C12 C18 C6 121.34(19) . . ?
N1 C6 C18 109.21(16) . . ?
N1 C6 H6 110.7 . . ?
N1 C6 C19 108.21(16) . . ?
C18 C6 H6 110.7 . . ?
C18 C6 C19 107.18(16) . . ?
C19 C6 H6 110.7 . . ?
N5 C19 C17 122.11(19) . . ?
N5 C19 C6 115.81(17) . . ?
C17 C19 C6 122.01(18) . . ?
N2 C1A C1D 122.43(19) . . ?
N2 C1A C1 115.96(18) . . ?
C1D C1A C1 121.48(19) . . ?
N4 C1B H1B 119.0 . . ?
N4 C1B C1J 122.1(2) . . ?
C1J C1B H1B 119.0 . . ?
N C1C H1C 126.8 . . ?
C1F C1C N 106.42(18) . . ?
C1F C1C H1C 126.8 . . ?
C13 C1D H1D 120.6 . . ?
C1A C1D C13 118.7(2) . . ?
C1A C1D H1D 120.6 . . ?
N C1 C15 109.93(17) . . ?
N C1 C1A 107.95(16) . . ?
N C1 H1 110.7 . . ?
C15 C1 C1A 106.81(17) . . ?
C15 C1 H1 110.7 . . ?
C1A C1 H1 110.7 . . ?
C17 C1E H1E 120.7 . . ?
C1H C1E C17 118.6(2) . . ?
C1H C1E H1E 120.7 . . ?
N1 C1F H1F 126.9 . . ?
C1C C1F N1 106.22(18) . . ?
C1C C1F H1F 126.9 . . ?
C12 C1G C16 118.4(2) . . ?
C12 C1G H1G 120.8 . . ?
C16 C1G H1G 120.8 . . ?
C8 C1H C1E 119.3(2) . . ?
C8 C1H H1H 120.3 . . ?
C1E C1H H1H 120.3 . . ?
C14 C1I H1I 120.6 . . ?
C1J C1I C14 118.9(2) . . ?
C1J C1I H1I 120.6 . . ?
C1B C1J H1J 120.2 . . ?
C1I C1J C1B 119.6(2) . . ?
C1I C1J H1J 120.2 . . ?
F Co1 N8 92.08(7) . . ?
F Co1 N9 91.66(6) . . ?
F Co1 N10 91.13(6) . . ?
F Co1 N12 91.44(7) . . ?
N8 Co1 N12 82.64(7) . . ?
N9 Co1 N8 175.99(8) . . ?
N9 Co1 N12 95.85(8) . . ?
N10 Co1 N8 99.14(7) . . ?
N10 Co1 N9 82.21(7) . . ?
N10 Co1 N12 176.83(8) . . ?
C1U Co1 F 179.44(8) . . ?
C1U Co1 N8 87.98(9) . . ?
C1U Co1 N9 88.29(8) . . ?
C1U Co1 N10 88.31(8) . . ?
C1U Co1 N12 89.13(9) . . ?
O8 Cl2 O1 109.99(11) . . ?
O8 Cl2 O2 110.15(12) . . ?
O8 Cl2 O19 109.73(14) . . ?
O1 Cl2 O2 108.73(11) . . ?
O19 Cl2 O1 109.70(12) . . ?
O19 Cl2 O2 108.51(12) . . ?
C1Z N8 Co1 122.11(15) . . ?
C1Z N8 C26 118.06(19) . . ?
C26 N8 Co1 119.70(15) . . ?
C1T N9 Co1 120.98(15) . . ?
C1T N9 C21 118.31(18) . . ?
C21 N9 Co1 120.70(14) . . ?
C1P N10 Co1 120.92(14) . . ?
C1P N10 C1X 118.51(18) . . ?
C1X N10 Co1 120.27(14) . . ?
C1U N11 C2 115.58(18) . . ?
C1U N11 C24 110.08(19) . . ?
C24 N11 C2 134.30(19) . . ?
N10 C1P H1P 118.9 . . ?
N10 C1P C28 122.2(2) . . ?
C28 C1P H1P 118.9 . . ?
C1V N12 Co1 121.94(16) . . ?
C1V N12 C22 118.2(2) . . ?
C22 N12 Co1 119.76(15) . . ?
N6 C1R H1R 110.8 . . ?
N6 C1R C1X 109.98(17) . . ?
N6 C1R C21 108.29(17) . . ?
C1X C1R H1R 110.8 . . ?
C1X C1R C21 105.97(17) . . ?
C21 C1R H1R 110.8 . . ?
C1U N6 C1R 115.52(18) . . ?
C1U N6 C1Y 109.59(19) . . ?
C1Y N6 C1R 134.64(19) . . ?
N9 C1T H1T 118.7 . . ?
N9 C1T C20 122.5(2) . . ?
C20 C1T H1T 118.7 . . ?
N11 C1U Co1 125.96(17) . . ?
N6 C1U Co1 126.50(16) . . ?
N6 C1U N11 107.38(19) . . ?
N12 C1V H1V 119.0 . . ?
N12 C1V C2E 122.0(2) . . ?
C2E C1V H1V 119.0 . . ?
C28 C1W H1W 120.5 . . ?
C28 C1W C2A 118.9(2) . . ?
C2A C1W H1W 120.5 . . ?
N10 C1X C1R 116.44(18) . . ?
N10 C1X C2A 122.0(2) . . ?
C2A C1X C1R 121.09(19) . . ?
N6 C1Y H1Y 126.7 . . ?
C24 C1Y N6 106.5(2) . . ?
C24 C1Y H1Y 126.7 . . ?
N8 C1Z H1Z 118.8 . . ?
N8 C1Z C2C 122.3(2) . . ?
C2C C1Z H1Z 118.8 . . ?
C1T C20 H20 120.5 . . ?
C2D C20 C1T 119.0(2) . . ?
C2D C20 H20 120.5 . . ?
N9 C21 C1R 115.60(18) . . ?
N9 C21 C27 121.5(2) . . ?
C27 C21 C1R 122.9(2) . . ?
N12 C22 C2 116.20(19) . . ?
N12 C22 C23 122.0(2) . . ?
C23 C22 C2 121.6(2) . . ?
N11 C2 C22 108.91(18) . . ?
N11 C2 H2 110.6 . . ?
N11 C2 C26 110.01(18) . . ?
C22 C2 H2 110.6 . . ?
C22 C2 C26 106.07(19) . . ?
C26 C2 H2 110.6 . . ?
C22 C23 H23 120.4 . . ?
C22 C23 C2B 119.1(2) . . ?
C2B C23 H23 120.4 . . ?
N11 C24 H24 126.8 . . ?
C1Y C24 N11 106.39(19) . . ?
C1Y C24 H24 126.8 . . ?
C29 C25 H25 120.5 . . ?
C2C C25 H25 120.5 . . ?
C2C C25 C29 118.9(2) . . ?
N8 C26 C2 116.52(19) . . ?
N8 C26 C29 122.1(2) . . ?
C29 C26 C2 121.0(2) . . ?
C21 C27 H27 120.3 . . ?
C21 C27 C2D 119.4(2) . . ?
C2D C27 H27 120.3 . . ?
C1P C28 H28 120.4 . . ?
C1W C28 C1P 119.1(2) . . ?
C1W C28 H28 120.4 . . ?
C25 C29 H29 120.4 . . ?
C26 C29 C25 119.3(2) . . ?
C26 C29 H29 120.4 . . ?
C1W C2A H2A 120.4 . . ?
C1X C2A C1W 119.2(2) . . ?
C1X C2A H2A 120.4 . . ?
C23 C2B H2B 120.6 . . ?
C2E C2B C23 118.9(2) . . ?
C2E C2B H2B 120.6 . . ?
C1Z C2C H2C 120.4 . . ?
C25 C2C C1Z 119.3(2) . . ?
C25 C2C H2C 120.4 . . ?
C20 C2D C27 118.9(2) . . ?
C20 C2D H2D 120.5 . . ?
C27 C2D H2D 120.5 . . ?
C1V C2E H2E 120.2 . . ?
C2B C2E C1V 119.6(2) . . ?
C2B C2E H2E 120.2 . . ?
O5 Cl3 O4 109.71(10) . . ?
O5 Cl3 O6 109.39(11) . . ?
O5 Cl3 O7 110.15(12) . . ?
O6 Cl3 O4 109.31(11) . . ?
O7 Cl3 O4 109.23(10) . . ?
O7 Cl3 O6 109.04(12) . . ?
O9 Cl4 O10 110.43(14) . . ?
O9 Cl4 O11 108.80(13) . . ?
O9 Cl4 O12 108.13(15) . . ?
O10 Cl4 O12 108.79(12) . . ?
O11 Cl4 O10 111.31(13) . . ?
O11 Cl4 O12 109.32(16) . . ?
H15A O15 H15B 104.6 . . ?
H16A O16 H16B 104.4 . . ?
H17A O17 H17B 104.5 . . ?

loop_
_geom_bond_atom_site_label_1
_geom_bond_atom_site_label_2
_geom_bond_distance
_geom_bond_site_symmetry_2
_geom_bond_publ_flag
Co2 F3 1.8867(12) . ?
Co2 N2 1.9952(17) . ?
Co2 N3 1.9856(17) . ?
Co2 N4 1.9837(17) . ?
Co2 N5 1.9879(17) . ?
Co2 C7 1.842(2) . ?
Cl1 O 1.4241(18) . ?
Cl1 O13 1.442(2) . ?
Cl1 O14 1.434(2) . ?
Cl1 O18 1.403(2) . ?
Cl1 O13A 1.451(5) . ?
Cl1 O14A 1.424(5) . ?
Cl1 O18A 1.431(5) . ?
N C7 1.324(3) . ?
N C1C 1.390(3) . ?
N C1 1.461(3) . ?
N1 C7 1.329(3) . ?
N1 C6 1.465(3) . ?
N1 C1F 1.396(3) . ?
N2 C10 1.344(3) . ?
N2 C1A 1.357(3) . ?
N3 C9 1.343(3) . ?
N3 C18 1.360(3) . ?
N4 C15 1.360(3) . ?
N4 C1B 1.345(3) . ?
N5 C8 1.343(3) . ?
N5 C19 1.358(3) . ?
C8 H8 0.9500 . ?
C8 C1H 1.381(3) . ?
C9 H9 0.9500 . ?
C9 C16 1.381(3) . ?
C10 H10 0.9500 . ?
C10 C11 1.383(3) . ?
C11 H11 0.9500 . ?
C11 C13 1.381(3) . ?
C12 H12 0.9500 . ?
C12 C18 1.380(3) . ?
C12 C1G 1.387(3) . ?
C13 H13 0.9500 . ?
C13 C1D 1.389(3) . ?
C14 H14 0.9500 . ?
C14 C15 1.380(3) . ?
C14 C1I 1.389(4) . ?
C15 C1 1.517(3) . ?
C16 H16 0.9500 . ?
C16 C1G 1.389(3) . ?
C17 H17 0.9500 . ?
C17 C19 1.380(3) . ?
C17 C1E 1.390(3) . ?
C18 C6 1.518(3) . ?
C6 H6 1.0000 . ?
C6 C19 1.521(3) . ?
C1A C1D 1.379(3) . ?
C1A C1 1.520(3) . ?
C1B H1B 0.9500 . ?
C1B C1J 1.386(3) . ?
C1C H1C 0.9500 . ?
C1C C1F 1.355(3) . ?
C1D H1D 0.9500 . ?
C1 H1 1.0000 . ?
C1E H1E 0.9500 . ?
C1E C1H 1.382(3) . ?
C1F H1F 0.9500 . ?
C1G H1G 0.9500 . ?
C1H H1H 0.9500 . ?
C1I H1I 0.9500 . ?
C1I C1J 1.374(4) . ?
C1J H1J 0.9500 . ?
Co1 F 1.8702(12) . ?
Co1 N8 1.9769(18) . ?
Co1 N9 1.9749(18) . ?
Co1 N10 1.9700(17) . ?
Co1 N12 1.9877(19) . ?
Co1 C1U 1.836(2) . ?
Cl2 O8 1.4286(19) . ?
Cl2 O1 1.4357(16) . ?
Cl2 O2 1.4455(18) . ?
Cl2 O19 1.4335(19) . ?
N8 C1Z 1.342(3) . ?
N8 C26 1.363(3) . ?
N9 C1T 1.342(3) . ?
N9 C21 1.358(3) . ?
N10 C1P 1.343(3) . ?
N10 C1X 1.360(3) . ?
N11 C1U 1.330(3) . ?
N11 C2 1.457(3) . ?
N11 C24 1.392(3) . ?
C1P H1P 0.9500 . ?
C1P C28 1.385(3) . ?
N12 C1V 1.346(3) . ?
N12 C22 1.360(3) . ?
C1R H1R 1.0000 . ?
C1R N6 1.461(3) . ?
C1R C1X 1.518(3) . ?
C1R C21 1.523(3) . ?
N6 C1U 1.324(3) . ?
N6 C1Y 1.403(3) . ?
C1T H1T 0.9500 . ?
C1T C20 1.380(3) . ?
C1V H1V 0.9500 . ?
C1V C2E 1.382(3) . ?
C1W H1W 0.9500 . ?
C1W C28 1.384(3) . ?
C1W C2A 1.389(3) . ?
C1X C2A 1.376(3) . ?
C1Y H1Y 0.9500 . ?
C1Y C24 1.346(4) . ?
C1Z H1Z 0.9500 . ?
C1Z C2C 1.385(3) . ?
C20 H20 0.9500 . ?
C20 C2D 1.377(4) . ?
C21 C27 1.382(3) . ?
C22 C2 1.516(3) . ?
C22 C23 1.379(3) . ?
C2 H2 1.0000 . ?
C2 C26 1.516(3) . ?
C23 H23 0.9500 . ?
C23 C2B 1.388(4) . ?
C24 H24 0.9500 . ?
C25 H25 0.9500 . ?
C25 C29 1.382(4) . ?
C25 C2C 1.380(4) . ?
C26 C29 1.378(3) . ?
C27 H27 0.9500 . ?
C27 C2D 1.384(3) . ?
C28 H28 0.9500 . ?
C29 H29 0.9500 . ?
C2A H2A 0.9500 . ?
C2B H2B 0.9500 . ?
C2B C2E 1.376(4) . ?
C2C H2C 0.9500 . ?
C2D H2D 0.9500 . ?
C2E H2E 0.9500 . ?
Cl3 O4 1.4411(16) . ?
Cl3 O5 1.4329(17) . ?
Cl3 O6 1.4396(18) . ?
Cl3 O7 1.4359(18) . ?
Cl4 O9 1.413(2) . ?
Cl4 O10 1.434(2) . ?
Cl4 O11 1.431(2) . ?
Cl4 O12 1.449(2) . ?
O15 H15A 0.8693 . ?
O15 H15B 0.8697 . ?
O16 H16A 0.8706 . ?
O16 H16B 0.8701 . ?
O17 H17A 0.8696 . ?
O17 H17B 0.8701 . ?

loop_
_geom_torsion_atom_site_label_1
_geom_torsion_atom_site_label_2
_geom_torsion_atom_site_label_3
_geom_torsion_atom_site_label_4
_geom_torsion
_geom_torsion_site_symmetry_1
_geom_torsion_site_symmetry_2
_geom_torsion_site_symmetry_3
_geom_torsion_site_symmetry_4
_geom_torsion_publ_flag
Co2 N2 C10 C11 173.30(16) . . . . ?
Co2 N2 C1A C1D -172.69(16) . . . . ?
Co2 N2 C1A C1 11.4(2) . . . . ?
Co2 N3 C9 C16 -178.41(15) . . . . ?
Co2 N3 C18 C12 178.61(15) . . . . ?
Co2 N3 C18 C6 3.6(2) . . . . ?
Co2 N4 C15 C14 -175.89(16) . . . . ?
Co2 N4 C15 C1 -2.7(2) . . . . ?
Co2 N4 C1B C1J 174.97(17) . . . . ?
Co2 N5 C8 C1H -173.18(16) . . . . ?
Co2 N5 C19 C17 175.93(15) . . . . ?
Co2 N5 C19 C6 -7.1(2) . . . . ?
N C1C C1F N1 0.1(2) . . . . ?
N1 C6 C19 N5 60.9(2) . . . . ?
N1 C6 C19 C17 -122.1(2) . . . . ?
N2 Co2 C7 N -41.34(18) . . . . ?
N2 Co2 C7 N1 135.45(18) . . . . ?
N2 C10 C11 C13 0.8(3) . . . . ?
N2 C1A C1D C13 -2.0(3) . . . . ?
N2 C1A C1 N -64.1(2) . . . . ?
N2 C1A C1 C15 54.0(2) . . . . ?
N3 Co2 C7 N 139.93(19) . . . . ?
N3 Co2 C7 N1 -43.29(18) . . . . ?
N3 C9 C16 C1G 0.4(3) . . . . ?
N3 C18 C6 N1 -58.1(2) . . . . ?
N3 C18 C6 C19 58.9(2) . . . . ?
N4 Co2 C7 N 41.06(18) . . . . ?
N4 Co2 C7 N1 -142.16(18) . . . . ?
N4 C15 C1 N 57.4(2) . . . . ?
N4 C15 C1 C1A -59.5(2) . . . . ?
N4 C1B C1J C1I -0.5(4) . . . . ?
N5 Co2 C7 N -136.85(19) . . . . ?
N5 Co2 C7 N1 39.94(18) . . . . ?
N5 C8 C1H C1E -3.5(3) . . . . ?
C7 N C1C C1F 0.5(2) . . . . ?
C7 N C1 C15 -57.5(2) . . . . ?
C7 N C1 C1A 58.6(2) . . . . ?
C7 N1 C6 C18 56.7(2) . . . . ?
C7 N1 C6 C19 -59.6(2) . . . . ?
C7 N1 C1F C1C -0.6(2) . . . . ?
C8 N5 C19 C17 -3.5(3) . . . . ?
C8 N5 C19 C6 173.54(17) . . . . ?
C9 N3 C18 C12 2.0(3) . . . . ?
C9 N3 C18 C6 -172.94(17) . . . . ?
C9 C16 C1G C12 0.9(3) . . . . ?
C10 N2 C1A C1D 6.4(3) . . . . ?
C10 N2 C1A C1 -169.55(18) . . . . ?
C10 C11 C13 C1D 3.6(3) . . . . ?
C11 C13 C1D C1A -3.0(3) . . . . ?
C12 C18 C6 N1 126.8(2) . . . . ?
C12 C18 C6 C19 -116.2(2) . . . . ?
C14 C15 C1 N -129.4(2) . . . . ?
C14 C15 C1 C1A 113.7(2) . . . . ?
C14 C1I C1J C1B 0.2(4) . . . . ?
C15 N4 C1B C1J 1.5(3) . . . . ?
C15 C14 C1I C1J -0.9(3) . . . . ?
C17 C1E C1H C8 -2.1(3) . . . . ?
C18 N3 C9 C16 -1.9(3) . . . . ?
C18 C12 C1G C16 -0.8(3) . . . . ?
C18 C6 C19 N5 -56.7(2) . . . . ?
C18 C6 C19 C17 120.3(2) . . . . ?
C6 N1 C7 Co2 1.9(3) . . . . ?
C6 N1 C7 N 179.18(16) . . . . ?
C6 N1 C1F C1C -178.5(2) . . . . ?
C19 N5 C8 C1H 6.2(3) . . . . ?
C19 C17 C1E C1H 4.6(3) . . . . ?
C1A N2 C10 C11 -5.7(3) . . . . ?
C1B N4 C15 C14 -2.2(3) . . . . ?
C1B N4 C15 C1 170.91(18) . . . . ?
C1C N C7 Co2 176.43(15) . . . . ?
C1C N C7 N1 -0.8(2) . . . . ?
C1C N C1 C15 128.2(2) . . . . ?
C1C N C1 C1A -115.7(2) . . . . ?
C1D C1A C1 N 119.9(2) . . . . ?
C1D C1A C1 C15 -121.9(2) . . . . ?
C1 N C7 Co2 0.8(3) . . . . ?
C1 N C7 N1 -176.52(17) . . . . ?
C1 N C1C C1F 175.0(2) . . . . ?
C1 C1A C1D C13 173.66(19) . . . . ?
C1E C17 C19 N5 -1.9(3) . . . . ?
C1E C17 C19 C6 -178.72(19) . . . . ?
C1F N1 C7 Co2 -176.38(15) . . . . ?
C1F N1 C7 N 0.9(2) . . . . ?
C1F N1 C6 C18 -125.6(2) . . . . ?
C1F N1 C6 C19 118.1(2) . . . . ?
C1G C12 C18 N3 -0.7(3) . . . . ?
C1G C12 C18 C6 174.01(19) . . . . ?
C1I C14 C15 N4 2.0(3) . . . . ?
C1I C14 C15 C1 -170.9(2) . . . . ?
Co1 N8 C1Z C2C -178.43(18) . . . . ?
Co1 N8 C26 C2 4.6(3) . . . . ?
Co1 N8 C26 C29 177.28(18) . . . . ?
Co1 N9 C1T C20 173.60(18) . . . . ?
Co1 N9 C21 C1R 8.5(2) . . . . ?
Co1 N9 C21 C27 -174.54(17) . . . . ?
Co1 N10 C1P C28 175.15(16) . . . . ?
Co1 N10 C1X C1R -3.9(2) . . . . ?
Co1 N10 C1X C2A -176.04(16) . . . . ?
Co1 N12 C1V C2E -178.1(2) . . . . ?
Co1 N12 C22 C2 -6.8(3) . . . . ?
Co1 N12 C22 C23 178.81(19) . . . . ?
N8 Co1 C1U N11 -44.21(19) . . . . ?
N8 Co1 C1U N6 140.92(19) . . . . ?
N8 C1Z C2C C25 1.6(4) . . . . ?
N8 C26 C29 C25 0.9(4) . . . . ?
N9 Co1 C1U N11 134.33(19) . . . . ?
N9 Co1 C1U N6 -40.54(19) . . . . ?
N9 C1T C20 C2D 2.0(4) . . . . ?
N9 C21 C27 C2D -0.2(4) . . . . ?
N10 Co1 C1U N11 -143.42(19) . . . . ?
N10 Co1 C1U N6 41.71(19) . . . . ?
N10 C1P C28 C1W -0.1(3) . . . . ?
N10 C1X C2A C1W 1.8(3) . . . . ?
N11 C2 C26 N8 -58.6(3) . . . . ?
N11 C2 C26 C29 128.6(2) . . . . ?
C1P N10 C1X C1R 169.84(18) . . . . ?
C1P N10 C1X C2A -2.3(3) . . . . ?
N12 Co1 C1U N11 38.45(19) . . . . ?
N12 Co1 C1U N6 -136.42(19) . . . . ?
N12 C1V C2E C2B -1.8(4) . . . . ?
N12 C22 C2 N11 60.9(3) . . . . ?
N12 C22 C2 C26 -57.5(3) . . . . ?
N12 C22 C23 C2B 0.3(4) . . . . ?
C1R N6 C1U Co1 -0.7(3) . . . . ?
C1R N6 C1U N11 -176.36(17) . . . . ?
C1R N6 C1Y C24 174.7(2) . . . . ?
C1R C1X C2A C1W -170.0(2) . . . . ?
C1R C21 C27 C2D 176.5(2) . . . . ?
N6 C1R C1X N10 57.7(2) . . . . ?
N6 C1R C1X C2A -130.0(2) . . . . ?
N6 C1R C21 N9 -61.8(2) . . . . ?
N6 C1R C21 C27 121.3(2) . . . . ?
N6 C1Y C24 N11 -0.1(2) . . . . ?
C1T N9 C21 C1R -171.93(19) . . . . ?
C1T N9 C21 C27 5.0(3) . . . . ?
C1T C20 C2D C27 2.9(4) . . . . ?
C1U N11 C2 C22 -60.4(2) . . . . ?
C1U N11 C2 C26 55.4(2) . . . . ?
C1U N11 C24 C1Y -0.6(2) . . . . ?
C1U N6 C1Y C24 0.8(2) . . . . ?
C1V N12 C22 C2 170.4(2) . . . . ?
C1V N12 C22 C23 -3.9(3) . . . . ?
C1X N10 C1P C28 1.4(3) . . . . ?
C1X C1R N6 C1U -56.5(2) . . . . ?
C1X C1R N6 C1Y 129.9(2) . . . . ?
C1X C1R C21 N9 56.2(2) . . . . ?
C1X C1R C21 C27 -120.7(2) . . . . ?
C1Y N6 C1U Co1 174.45(15) . . . . ?
C1Y N6 C1U N11 -1.2(2) . . . . ?
C1Z N8 C26 C2 -171.27(19) . . . . ?
C1Z N8 C26 C29 1.4(3) . . . . ?
C21 N9 C1T C20 -6.0(3) . . . . ?
C21 C1R N6 C1U 58.9(2) . . . . ?
C21 C1R N6 C1Y -114.7(2) . . . . ?
C21 C1R C1X N10 -59.1(2) . . . . ?
C21 C1R C1X C2A 113.1(2) . . . . ?
C21 C27 C2D C20 -3.7(4) . . . . ?
C22 N12 C1V C2E 4.7(4) . . . . ?
C22 C2 C26 N8 59.1(2) . . . . ?
C22 C2 C26 C29 -113.7(2) . . . . ?
C22 C23 C2B C2E 2.7(4) . . . . ?
C2 N11 C1U Co1 3.6(3) . . . . ?
C2 N11 C1U N6 179.28(17) . . . . ?
C2 N11 C24 C1Y -178.3(2) . . . . ?
C2 C22 C23 C2B -173.8(2) . . . . ?
C2 C26 C29 C25 173.3(2) . . . . ?
C23 C22 C2 N11 -124.7(2) . . . . ?
C23 C22 C2 C26 116.9(2) . . . . ?
C23 C2B C2E C1V -2.0(4) . . . . ?
C24 N11 C1U Co1 -174.54(16) . . . . ?
C24 N11 C1U N6 1.1(2) . . . . ?
C24 N11 C2 C22 117.1(3) . . . . ?
C24 N11 C2 C26 -127.0(2) . . . . ?
C26 N8 C1Z C2C -2.7(3) . . . . ?
C28 C1W C2A C1X -0.4(3) . . . . ?
C29 C25 C2C C1Z 0.8(4) . . . . ?
C2A C1W C28 C1P -0.4(3) . . . . ?
C2C C25 C29 C26 -2.0(4) . . . . ?
